data_7112081
loop_
_publ_author_name
'Andreas A. Danopoulos'
'Pierre Braunstein'

_publ_section_title
;
 'Janus-type' organopotassium chemistry observed in deprotonation of
 mesoionic imidazolium aminides and amino N-heterocyclic carbenes:
 coordination and organometallic polymers
;
_journal_name_full Chem.Commun.
_journal_page_first 3055
_journal_paper_doi 10.1039/c3cc49517e
_journal_volume 50
_journal_year 2014
_chemical_formula_moiety 'C101 H142 K3 N6 O4'
_chemical_formula_sum 'C101 H142 K3 N6 O4'
_chemical_formula_weight 1621.51
_chemical_name_systematic
;
 ?
;
_space_group_IT_number 14
_symmetry_cell_setting monoclinic
_symmetry_space_group_name_Hall '-P 2ybc'
_symmetry_space_group_name_H-M 'P 1 21/c 1'
_atom_sites_solution_hydrogens geom
_atom_sites_solution_primary direct
_atom_sites_solution_secondary difmap
_audit_creation_method SHELXL-97
_cell_angle_alpha 90.00
_cell_angle_beta 104.187(2)
_cell_angle_gamma 90.00
_cell_formula_units_Z 2
_cell_length_a 10.7003(3)
_cell_length_b 15.9846(5)
_cell_length_c 32.2059(10)
_cell_measurement_reflns_used 9976
_cell_measurement_temperature 173(2)
_cell_measurement_theta_max 66.54
_cell_measurement_theta_min 2.83
_cell_volume 5340.5(3)
_computing_cell_refinement 'Bruker SAINT'
_computing_data_collection 'Bruker APEX2'
_computing_data_reduction 'Bruker SAINT'
_computing_molecular_graphics 'Bruker SHELXTL'
_computing_publication_material 'Bruker SHELXTL'
_computing_structure_refinement 'SHELXL-97 (Sheldrick, 2008)'
_computing_structure_solution 'SHELXS-97 (Sheldrick 2008)'
_diffrn_ambient_temperature 173(2)
_diffrn_measured_fraction_theta_full 0.988
_diffrn_measured_fraction_theta_max 0.988
_diffrn_measurement_device_type 'Bruker APEX-II CCD'
_diffrn_measurement_method '\f and \w scans'
_diffrn_radiation_monochromator graphite
_diffrn_radiation_source 'fine-focus sealed tube'
_diffrn_radiation_type CuK\a
_diffrn_radiation_wavelength 1.54178
_diffrn_reflns_av_R_equivalents 0.0322
_diffrn_reflns_av_sigmaI/netI 0.0298
_diffrn_reflns_limit_h_max 7
_diffrn_reflns_limit_h_min -12
_diffrn_reflns_limit_k_max 17
_diffrn_reflns_limit_k_min -18
_diffrn_reflns_limit_l_max 38
_diffrn_reflns_limit_l_min -34
_diffrn_reflns_number 34275
_diffrn_reflns_theta_full 66.63
_diffrn_reflns_theta_max 66.63
_diffrn_reflns_theta_min 3.11
_exptl_absorpt_coefficient_mu 1.484
_exptl_absorpt_correction_T_max 0.7557
_exptl_absorpt_correction_T_min 0.5241
_exptl_absorpt_correction_type multi-scan
_exptl_absorpt_process_details sadabs
_exptl_crystal_colour red
_exptl_crystal_density_diffrn 1.008
_exptl_crystal_density_method 'not measured'
_exptl_crystal_description prism
_exptl_crystal_F_000 1758
_exptl_crystal_size_max 0.50
_exptl_crystal_size_mid 0.25
_exptl_crystal_size_min 0.20
_platon_squeeze_details
;
 The residual electron density was assigned to a molecule of the
 pentane solvent [108/4 = 27 e per asymmetric unit; one molecule of
 C5H12 would give 42e].
;
_refine_diff_density_max 0.683
_refine_diff_density_min -0.652
_refine_diff_density_rms 0.055
_refine_ls_extinction_method none
_refine_ls_goodness_of_fit_ref 1.048
_refine_ls_hydrogen_treatment constr
_refine_ls_matrix_type full
_refine_ls_number_parameters 514
_refine_ls_number_reflns 9316
_refine_ls_number_restraints 0
_refine_ls_restrained_S_all 1.048
_refine_ls_R_factor_all 0.0904
_refine_ls_R_factor_gt 0.0806
_refine_ls_shift/su_max 0.001
_refine_ls_shift/su_mean 0.000
_refine_ls_structure_factor_coef Fsqd
_refine_ls_weighting_details 'calc w=1/[\s^2^(Fo^2^)+(0.0924P)^2^+6.7237P] where P=(Fo^2^+2Fc^2^)/3'
_refine_ls_weighting_scheme calc
_refine_ls_wR_factor_gt 0.2093
_refine_ls_wR_factor_ref 0.2156
_reflns_number_gt 7800
_reflns_number_total 9316
_reflns_threshold_expression I>2\s(I)
_cod_data_source_file c3cc49517e2.cif
_cod_data_source_block complex14
_cod_original_sg_symbol_H-M 'P 21/c'
_cod_database_code 7112081

loop_
_symmetry_equiv_pos_as_xyz
'x, y, z'
'-x, y+1/2, -z+1/2'
'-x, -y, -z'
'x, -y-1/2, z-1/2'

loop_
_atom_site_label
_atom_site_type_symbol
_atom_site_fract_x
_atom_site_fract_y
_atom_site_fract_z
_atom_site_U_iso_or_equiv
_atom_site_adp_type
_atom_site_occupancy
_atom_site_symmetry_multiplicity
_atom_site_calc_flag
_atom_site_refinement_flags
C1 C -0.1528(3) 0.73550(18) 0.89490(9) 0.0360(6) Uani 1 1 d .
C2 C -0.2043(3) 0.85400(19) 0.85333(9) 0.0384(6) Uani 1 1 d .
H2 H -0.2371 0.8871 0.8285 0.046 Uiso 1 1 calc R
C3 C -0.1463(2) 0.88259(18) 0.89333(9) 0.0343(6) Uani 1 1 d .
C4 C -0.2549(3) 0.7131(2) 0.81931(10) 0.0452(7) Uani 1 1 d .
C5 C -0.1682(4) 0.6831(2) 0.79675(11) 0.0556(8) Uani 1 1 d .
C6 C -0.2198(5) 0.6346(3) 0.76065(12) 0.0761(12) Uani 1 1 d .
H6 H -0.1637 0.6113 0.7450 0.091 Uiso 1 1 calc R
C7 C -0.3489(5) 0.6199(3) 0.74730(14) 0.0848(14) Uani 1 1 d .
H7 H -0.3817 0.5885 0.7219 0.102 Uiso 1 1 calc R
C8 C -0.4319(4) 0.6500(3) 0.77016(14) 0.0763(12) Uani 1 1 d .
H8 H -0.5212 0.6374 0.7610 0.092 Uiso 1 1 calc R
C9 C -0.3868(3) 0.6987(2) 0.80667(12) 0.0563(9) Uani 1 1 d .
C10 C -0.0254(4) 0.7021(3) 0.80985(12) 0.0614(9) Uani 1 1 d .
H10 H -0.0092 0.7366 0.8365 0.074 Uiso 1 1 calc R
C11 C 0.0539(5) 0.6225(3) 0.82037(18) 0.0914(15) Uani 1 1 d .
H11A H 0.0270 0.5919 0.8431 0.137 Uiso 1 1 calc R
H11B H 0.1455 0.6369 0.8301 0.137 Uiso 1 1 calc R
H11C H 0.0404 0.5873 0.7947 0.137 Uiso 1 1 calc R
C12 C 0.0167(5) 0.7534(4) 0.77575(18) 0.1051(18) Uani 1 1 d .
H12A H 0.0069 0.7199 0.7497 0.158 Uiso 1 1 calc R
H12B H 0.1073 0.7697 0.7864 0.158 Uiso 1 1 calc R
H12C H -0.0369 0.8037 0.7693 0.158 Uiso 1 1 calc R
C13 C -0.4778(3) 0.7308(3) 0.83194(14) 0.0653(10) Uani 1 1 d .
H13 H -0.4320 0.7761 0.8511 0.078 Uiso 1 1 calc R
C14 C -0.6005(5) 0.7678(4) 0.8049(2) 0.1096(19) Uani 1 1 d .
H14A H -0.5798 0.8169 0.7896 0.164 Uiso 1 1 calc R
H14B H -0.6567 0.7845 0.8233 0.164 Uiso 1 1 calc R
H14C H -0.6446 0.7261 0.7841 0.164 Uiso 1 1 calc R
C15 C -0.5098(6) 0.6617(4) 0.8606(2) 0.117(2) Uani 1 1 d .
H15A H -0.5620 0.6186 0.8428 0.175 Uiso 1 1 calc R
H15B H -0.5581 0.6856 0.8800 0.175 Uiso 1 1 calc R
H15C H -0.4297 0.6367 0.8775 0.175 Uiso 1 1 calc R
C16 C -0.0483(2) 0.80987(16) 0.96215(8) 0.0307(6) Uani 1 1 d .
C17 C -0.1184(3) 0.80926(17) 0.99346(9) 0.0345(6) Uani 1 1 d .
C18 C -0.0489(3) 0.80769(19) 1.03613(9) 0.0441(7) Uani 1 1 d .
H18 H -0.0940 0.8071 1.0581 0.053 Uiso 1 1 calc R
C19 C 0.0841(3) 0.80698(19) 1.04711(10) 0.0487(8) Uani 1 1 d .
H19 H 0.1295 0.8054 1.0764 0.058 Uiso 1 1 calc R
C20 C 0.1513(3) 0.8086(2) 1.01546(10) 0.0474(8) Uani 1 1 d .
H20 H 0.2428 0.8080 1.0233 0.057 Uiso 1 1 calc R
C21 C 0.0870(3) 0.81116(18) 0.97248(9) 0.0382(6) Uani 1 1 d .
C22 C -0.2651(3) 0.8102(2) 0.98142(10) 0.0424(7) Uani 1 1 d .
H22 H -0.2935 0.8229 0.9501 0.051 Uiso 1 1 calc R
C23 C -0.3190(4) 0.8783(3) 1.00492(16) 0.0903(15) Uani 1 1 d .
H23A H -0.4131 0.8798 0.9946 0.135 Uiso 1 1 calc R
H23B H -0.2831 0.9325 0.9996 0.135 Uiso 1 1 calc R
H23C H -0.2956 0.8665 1.0357 0.135 Uiso 1 1 calc R
C24 C -0.3191(4) 0.7255(3) 0.9884(2) 0.110(2) Uani 1 1 d .
H24A H -0.2839 0.7079 1.0181 0.165 Uiso 1 1 calc R
H24B H -0.2951 0.6847 0.9690 0.165 Uiso 1 1 calc R
H24C H -0.4132 0.7290 0.9826 0.165 Uiso 1 1 calc R
C25 C 0.1604(3) 0.8134(2) 0.93776(11) 0.0516(8) Uani 1 1 d .
H25 H 0.0995 0.8338 0.9110 0.062 Uiso 1 1 calc R
C26 C 0.2031(5) 0.7247(3) 0.92862(16) 0.0852(14) Uani 1 1 d .
H26A H 0.2435 0.7266 0.9044 0.128 Uiso 1 1 calc R
H26B H 0.1279 0.6877 0.9216 0.128 Uiso 1 1 calc R
H26C H 0.2653 0.7034 0.9540 0.128 Uiso 1 1 calc R
C27 C 0.2744(4) 0.8724(4) 0.94759(16) 0.0919(16) Uani 1 1 d .
H27A H 0.2442 0.9295 0.9506 0.138 Uiso 1 1 calc R
H27B H 0.3180 0.8707 0.9242 0.138 Uiso 1 1 calc R
H27C H 0.3347 0.8553 0.9743 0.138 Uiso 1 1 calc R
C28 C -0.1617(3) 1.02419(19) 0.88205(9) 0.0412(7) Uani 1 1 d .
C29 C -0.0791(4) 1.0661(3) 0.86124(12) 0.0652(10) Uani 1 1 d .
C30 C -0.1253(5) 1.1345(3) 0.83503(15) 0.0834(14) Uani 1 1 d .
H30 H -0.0683 1.1629 0.8214 0.100 Uiso 1 1 calc R
C31 C -0.2485(5) 1.1617(3) 0.82832(14) 0.0827(14) Uani 1 1 d .
H31 H -0.2779 1.2076 0.8097 0.099 Uiso 1 1 calc R
C32 C -0.3306(4) 1.1220(2) 0.84883(12) 0.0646(10) Uani 1 1 d .
H32 H -0.4163 1.1418 0.8450 0.077 Uiso 1 1 calc R
C33 C -0.2899(3) 1.0534(2) 0.87502(10) 0.0483(8) Uani 1 1 d .
C34 C 0.0620(5) 1.0391(4) 0.86794(16) 0.0905(16) Uani 1 1 d .
H34 H 0.0905 1.0154 0.8975 0.109 Uiso 1 1 calc R
C35 C 0.0710(5) 0.9706(4) 0.8371(3) 0.118(2) Uani 1 1 d .
H35A H 0.0333 0.9897 0.8077 0.177 Uiso 1 1 calc R
H35B H 0.0240 0.9214 0.8432 0.177 Uiso 1 1 calc R
H35C H 0.1617 0.9560 0.8400 0.177 Uiso 1 1 calc R
C36 C 0.1541(5) 1.1064(4) 0.86407(16) 0.1049(19) Uani 1 1 d .
H36A H 0.2421 1.0840 0.8714 0.157 Uiso 1 1 calc R
H36B H 0.1475 1.1522 0.8836 0.157 Uiso 1 1 calc R
H36C H 0.1336 1.1274 0.8346 0.157 Uiso 1 1 calc R
C37 C -0.3868(4) 1.0084(3) 0.89536(13) 0.0692(11) Uani 1 1 d .
H37 H -0.3405 0.9609 0.9128 0.083 Uiso 1 1 calc R
C38 C -0.4405(6) 1.0629(4) 0.92465(18) 0.108(2) Uani 1 1 d .
H38A H -0.3718 1.0775 0.9498 0.163 Uiso 1 1 calc R
H38B H -0.5089 1.0327 0.9338 0.163 Uiso 1 1 calc R
H38C H -0.4761 1.1140 0.9095 0.163 Uiso 1 1 calc R
C39 C -0.4988(5) 0.9719(3) 0.86192(19) 0.0940(16) Uani 1 1 d .
H39A H -0.5464 0.9326 0.8757 0.141 Uiso 1 1 calc R
H39B H -0.4660 0.9425 0.8401 0.141 Uiso 1 1 calc R
H39C H -0.5565 1.0171 0.8484 0.141 Uiso 1 1 calc R
C40 C -0.4609(7) 0.4908(4) 0.9374(2) 0.1209(11) Uani 1 1 d .
H40A H -0.5424 0.5114 0.9184 0.145 Uiso 1 1 calc R
H40B H -0.4231 0.5357 0.9578 0.145 Uiso 1 1 calc R
C41 C -0.4838(7) 0.4141(4) 0.9606(2) 0.1209(11) Uani 1 1 d .
H41A H -0.4302 0.4154 0.9904 0.145 Uiso 1 1 calc R
H41B H -0.5755 0.4110 0.9615 0.145 Uiso 1 1 calc R
C42 C -0.4518(7) 0.3453(4) 0.9393(2) 0.1209(11) Uani 1 1 d .
H42A H -0.5301 0.3202 0.9205 0.145 Uiso 1 1 calc R
H42B H -0.4080 0.3024 0.9600 0.145 Uiso 1 1 calc R
C43 C -0.3637(7) 0.3763(4) 0.9132(2) 0.1209(11) Uani 1 1 d .
H43A H -0.2739 0.3586 0.9261 0.145 Uiso 1 1 calc R
H43B H -0.3902 0.3541 0.8836 0.145 Uiso 1 1 calc R
C44 C -0.2330(9) 0.4434(6) 0.8219(2) 0.155(3) Uani 1 1 d .
H44A H -0.2650 0.4992 0.8109 0.186 Uiso 1 1 calc R
H44B H -0.3068 0.4095 0.8258 0.186 Uiso 1 1 calc R
C45 C -0.1652(12) 0.4002(7) 0.7915(3) 0.165(4) Uani 1 1 d .
H45A H -0.2174 0.3527 0.7770 0.198 Uiso 1 1 calc R
H45B H -0.1517 0.4400 0.7694 0.198 Uiso 1 1 calc R
C46 C -0.0484(13) 0.3723(6) 0.8161(3) 0.172(4) Uani 1 1 d .
H46A H 0.0234 0.4027 0.8084 0.206 Uiso 1 1 calc R
H46B H -0.0381 0.3118 0.8113 0.206 Uiso 1 1 calc R
C47 C -0.0474(8) 0.3875(4) 0.8600(2) 0.127(2) Uani 1 1 d .
H47A H -0.0705 0.3357 0.8733 0.152 Uiso 1 1 calc R
H47B H 0.0395 0.4054 0.8761 0.152 Uiso 1 1 calc R
C48 C -0.0172(4) 0.5745(2) 1.01947(14) 0.0666(11) Uani 1 1 d .
H48 H -0.0287 0.6264 1.0324 0.080 Uiso 1 1 calc R
C49 C 0.0793(4) 0.5677(2) 0.99903(14) 0.0666(10) Uani 1 1 d .
H49 H 0.1338 0.6145 0.9990 0.080 Uiso 1 1 calc R
C50 C 0.1024(4) 0.4931(3) 0.97762(15) 0.0707(11) Uani 1 1 d .
C51 C 0.1899(9) 0.4876(6) 0.9528(3) 0.084(3) Uani 0.50 1 d P
H51A H 0.2391 0.5352 0.9491 0.101 Uiso 0.50 1 calc PR
H51B H 0.2010 0.4362 0.9393 0.101 Uiso 0.50 1 calc PR
O1 O -0.3739(3) 0.4659(2) 0.91310(10) 0.0825(9) Uani 1 1 d .
O2 O -0.1379(4) 0.4506(2) 0.86100(13) 0.1036(11) Uani 1 1 d .
K1 K 0.0000 1.0000 1.0000 0.0420(2) Uani 1 2 d S
K2 K -0.15276(8) 0.55971(5) 0.92109(3) 0.0587(2) Uani 1 1 d .
N1 N -0.2064(2) 0.76543(15) 0.85584(7) 0.0385(5) Uani 1 1 d .
N2 N -0.1154(2) 0.80896(15) 0.91792(7) 0.0341(5) Uani 1 1 d .
N3 N -0.1168(2) 0.95759(15) 0.91130(7) 0.0378(5) Uani 1 1 d .

loop_
_atom_site_aniso_label
_atom_site_aniso_U_11
_atom_site_aniso_U_22
_atom_site_aniso_U_33
_atom_site_aniso_U_23
_atom_site_aniso_U_13
_atom_site_aniso_U_12
C1 0.0334(13) 0.0409(16) 0.0350(15) 0.0005(12) 0.0108(11) -0.0015(12)
C2 0.0384(14) 0.0457(17) 0.0294(14) 0.0080(12) 0.0049(11) -0.0010(12)
C3 0.0311(13) 0.0406(15) 0.0325(14) 0.0054(12) 0.0102(11) 0.0024(11)
C4 0.0496(17) 0.0461(17) 0.0356(16) -0.0022(13) 0.0020(13) -0.0051(14)
C5 0.063(2) 0.061(2) 0.0444(18) -0.0037(16) 0.0163(16) -0.0037(17)
C6 0.094(3) 0.087(3) 0.047(2) -0.019(2) 0.017(2) 0.003(2)
C7 0.096(3) 0.092(3) 0.056(2) -0.026(2) -0.002(2) -0.008(3)
C8 0.067(2) 0.083(3) 0.065(3) -0.018(2) -0.012(2) -0.009(2)
C9 0.0498(19) 0.058(2) 0.056(2) -0.0055(17) 0.0020(16) -0.0070(16)
C10 0.061(2) 0.074(3) 0.056(2) -0.0083(19) 0.0274(17) -0.0014(19)
C11 0.068(3) 0.096(4) 0.113(4) -0.017(3) 0.027(3) 0.007(3)
C12 0.089(3) 0.141(5) 0.094(4) 0.024(4) 0.041(3) -0.015(3)
C13 0.0407(17) 0.074(3) 0.076(3) -0.016(2) 0.0040(17) -0.0096(17)
C14 0.073(3) 0.113(4) 0.125(5) -0.017(4) -0.009(3) 0.025(3)
C15 0.099(4) 0.124(5) 0.148(5) 0.047(4) 0.070(4) 0.030(4)
C16 0.0344(13) 0.0273(13) 0.0289(13) 0.0040(11) 0.0046(11) -0.0020(10)
C17 0.0437(15) 0.0279(14) 0.0318(14) 0.0011(11) 0.0091(12) -0.0008(11)
C18 0.066(2) 0.0382(16) 0.0283(14) 0.0017(12) 0.0115(14) 0.0016(14)
C19 0.065(2) 0.0381(17) 0.0326(15) 0.0033(13) -0.0069(14) 0.0011(14)
C20 0.0434(16) 0.0435(17) 0.0462(18) 0.0055(14) -0.0063(14) -0.0016(13)
C21 0.0378(15) 0.0347(15) 0.0396(15) 0.0046(12) 0.0049(12) 0.0000(12)
C22 0.0446(16) 0.0464(17) 0.0408(16) 0.0038(13) 0.0194(13) -0.0005(13)
C23 0.063(2) 0.112(4) 0.094(3) -0.034(3) 0.016(2) 0.026(3)
C24 0.055(2) 0.068(3) 0.209(7) 0.026(4) 0.038(3) -0.011(2)
C25 0.0339(15) 0.071(2) 0.0505(19) 0.0146(17) 0.0116(13) 0.0024(15)
C26 0.089(3) 0.094(3) 0.089(3) -0.003(3) 0.054(3) 0.014(3)
C27 0.067(3) 0.120(4) 0.092(3) 0.009(3) 0.026(2) -0.034(3)
C28 0.0535(17) 0.0367(15) 0.0322(15) 0.0031(12) 0.0083(13) -0.0001(13)
C29 0.065(2) 0.079(3) 0.055(2) 0.027(2) 0.0220(18) -0.001(2)
C30 0.087(3) 0.090(3) 0.075(3) 0.044(3) 0.023(2) -0.004(3)
C31 0.098(3) 0.059(2) 0.073(3) 0.035(2) -0.014(2) -0.014(2)
C32 0.062(2) 0.055(2) 0.064(2) 0.0063(18) -0.0084(18) 0.0086(18)
C33 0.0514(18) 0.0443(18) 0.0435(17) 0.0039(14) 0.0006(14) 0.0017(14)
C34 0.090(3) 0.118(4) 0.079(3) 0.043(3) 0.052(3) 0.028(3)
C35 0.079(3) 0.080(3) 0.203(7) 0.020(4) 0.052(4) -0.009(3)
C36 0.080(3) 0.178(6) 0.066(3) -0.020(3) 0.034(2) -0.020(4)
C37 0.054(2) 0.089(3) 0.066(2) 0.028(2) 0.0171(18) 0.020(2)
C38 0.104(4) 0.143(5) 0.090(4) -0.050(4) 0.044(3) -0.055(4)
C39 0.084(3) 0.077(3) 0.136(5) -0.025(3) 0.058(3) -0.025(3)
C40 0.139(3) 0.088(2) 0.159(3) 0.021(2) 0.081(2) -0.0064(19)
C41 0.139(3) 0.088(2) 0.159(3) 0.021(2) 0.081(2) -0.0064(19)
C42 0.139(3) 0.088(2) 0.159(3) 0.021(2) 0.081(2) -0.0064(19)
C43 0.139(3) 0.088(2) 0.159(3) 0.021(2) 0.081(2) -0.0064(19)
C44 0.154(7) 0.210(9) 0.102(5) 0.039(6) 0.031(5) -0.022(6)
C45 0.270(13) 0.141(8) 0.089(5) -0.033(5) 0.054(7) -0.054(8)
C46 0.280(14) 0.109(6) 0.168(9) -0.063(6) 0.135(9) -0.042(7)
C47 0.168(6) 0.095(4) 0.129(5) -0.024(4) 0.058(5) 0.027(4)
C48 0.081(3) 0.0357(19) 0.073(3) 0.0024(17) 0.000(2) 0.0073(17)
C49 0.070(2) 0.041(2) 0.081(3) 0.0016(18) 0.004(2) -0.0057(17)
C50 0.066(2) 0.059(2) 0.081(3) 0.004(2) 0.007(2) 0.0082(19)
C51 0.079(6) 0.062(5) 0.109(8) -0.004(5) 0.019(5) 0.003(4)
O1 0.0779(19) 0.086(2) 0.089(2) 0.0152(17) 0.0316(16) -0.0098(16)
O2 0.138(3) 0.084(2) 0.097(3) -0.012(2) 0.045(2) 0.013(2)
K1 0.0472(5) 0.0335(5) 0.0426(5) 0.0015(4) 0.0057(4) -0.0029(4)
K2 0.0615(5) 0.0384(4) 0.0748(5) 0.0040(3) 0.0138(4) 0.0011(3)
N1 0.0385(12) 0.0410(14) 0.0342(13) -0.0022(10) 0.0056(10) -0.0046(10)
N2 0.0320(11) 0.0414(13) 0.0294(12) 0.0041(10) 0.0084(9) -0.0008(10)
N3 0.0456(13) 0.0355(13) 0.0304(12) 0.0014(10) 0.0058(10) 0.0027(10)

loop_
_atom_type_symbol
_atom_type_description
_atom_type_scat_dispersion_real
_atom_type_scat_dispersion_imag
_atom_type_scat_source
C C 0.0181 0.0091 'International Tables Vol C Tables 4.2.6.8 and 6.1.1.4'
H H 0.0000 0.0000 'International Tables Vol C Tables 4.2.6.8 and 6.1.1.4'
O O 0.0492 0.0322 'International Tables Vol C Tables 4.2.6.8 and 6.1.1.4'
K K 0.3868 1.0657 'International Tables Vol C Tables 4.2.6.8 and 6.1.1.4'
N N 0.0311 0.0180 'International Tables Vol C Tables 4.2.6.8 and 6.1.1.4'

loop_
_geom_angle_atom_site_label_1
_geom_angle_atom_site_label_2
_geom_angle_atom_site_label_3
_geom_angle
_geom_angle_site_symmetry_1
_geom_angle_site_symmetry_3
N1 C1 N2 101.5(2) . .
N1 C1 K2 125.69(19) . .
N2 C1 K2 132.38(18) . .
C3 C2 N1 106.9(2) . .
C3 C2 H2 126.6 . .
N1 C2 H2 126.6 . .
N3 C3 C2 135.6(3) . .
N3 C3 N2 120.5(2) . .
C2 C3 N2 103.9(2) . .
C9 C4 C5 123.2(3) . .
C9 C4 N1 118.3(3) . .
C5 C4 N1 118.3(3) . .
C6 C5 C4 116.6(4) . .
C6 C5 C10 120.7(3) . .
C4 C5 C10 122.7(3) . .
C7 C6 C5 121.5(4) . .
C7 C6 H6 119.2 . .
C5 C6 H6 119.2 . .
C6 C7 C8 120.6(4) . .
C6 C7 H7 119.7 . .
C8 C7 H7 119.7 . .
C7 C8 C9 120.8(4) . .
C7 C8 H8 119.6 . .
C9 C8 H8 119.6 . .
C4 C9 C8 117.1(4) . .
C4 C9 C13 122.1(3) . .
C8 C9 C13 120.7(3) . .
C5 C10 C11 111.4(4) . .
C5 C10 C12 111.3(4) . .
C11 C10 C12 111.3(4) . .
C5 C10 H10 107.5 . .
C11 C10 H10 107.5 . .
C12 C10 H10 107.5 . .
C10 C11 H11A 109.5 . .
C10 C11 H11B 109.5 . .
H11A C11 H11B 109.5 . .
C10 C11 H11C 109.5 . .
H11A C11 H11C 109.5 . .
H11B C11 H11C 109.5 . .
C10 C12 H12A 109.5 . .
C10 C12 H12B 109.5 . .
H12A C12 H12B 109.5 . .
C10 C12 H12C 109.5 . .
H12A C12 H12C 109.5 . .
H12B C12 H12C 109.5 . .
C9 C13 C14 114.1(4) . .
C9 C13 C15 110.5(4) . .
C14 C13 C15 109.9(4) . .
C9 C13 H13 107.3 . .
C14 C13 H13 107.3 . .
C15 C13 H13 107.3 . .
C13 C14 H14A 109.5 . .
C13 C14 H14B 109.5 . .
H14A C14 H14B 109.5 . .
C13 C14 H14C 109.5 . .
H14A C14 H14C 109.5 . .
H14B C14 H14C 109.5 . .
C13 C15 H15A 109.5 . .
C13 C15 H15B 109.5 . .
H15A C15 H15B 109.5 . .
C13 C15 H15C 109.5 . .
H15A C15 H15C 109.5 . .
H15B C15 H15C 109.5 . .
C17 C16 C21 122.3(2) . .
C17 C16 N2 119.5(2) . .
C21 C16 N2 118.2(2) . .
C17 C16 K1 78.52(16) . .
C21 C16 K1 80.69(16) . .
N2 C16 K1 112.09(16) . .
C18 C17 C16 117.5(3) . .
C18 C17 C22 121.3(3) . .
C16 C17 C22 121.3(2) . .
C18 C17 K1 81.34(17) . .
C16 C17 K1 76.89(15) . .
C22 C17 K1 111.37(17) . .
C19 C18 C17 121.4(3) . .
C19 C18 K1 81.86(19) . .
C17 C18 K1 74.56(16) . .
C19 C18 H18 119.3 . .
C17 C18 H18 119.3 . .
K1 C18 H18 114.6 . .
C18 C19 C20 120.0(3) . .
C18 C19 K1 74.88(18) . .
C20 C19 K1 77.66(18) . .
C18 C19 H19 120.0 . .
C20 C19 H19 120.0 . .
K1 C19 H19 118.3 . .
C19 C20 C21 121.1(3) . .
C19 C20 K1 79.20(19) . .
C21 C20 K1 74.28(17) . .
C19 C20 H20 119.5 . .
C21 C20 H20 119.5 . .
K1 C20 H20 117.8 . .
C20 C21 C16 117.8(3) . .
C20 C21 C25 121.2(3) . .
C16 C21 C25 121.1(3) . .
C20 C21 K1 82.18(18) . .
C16 C21 K1 74.80(16) . .
C25 C21 K1 113.8(2) . .
C24 C22 C23 111.3(4) . .
C24 C22 C17 111.2(3) . .
C23 C22 C17 112.0(3) . .
C24 C22 H22 107.4 . .
C23 C22 H22 107.4 . .
C17 C22 H22 107.4 . .
C22 C23 H23A 109.5 . .
C22 C23 H23B 109.5 . .
H23A C23 H23B 109.5 . .
C22 C23 H23C 109.5 . .
H23A C23 H23C 109.5 . .
H23B C23 H23C 109.5 . .
C22 C24 H24A 109.5 . .
C22 C24 H24B 109.5 . .
H24A C24 H24B 109.5 . .
C22 C24 H24C 109.5 . .
H24A C24 H24C 109.5 . .
H24B C24 H24C 109.5 . .
C27 C25 C21 113.4(3) . .
C27 C25 C26 110.6(4) . .
C21 C25 C26 110.6(3) . .
C27 C25 H25 107.3 . .
C21 C25 H25 107.3 . .
C26 C25 H25 107.3 . .
C25 C26 H26A 109.5 . .
C25 C26 H26B 109.5 . .
H26A C26 H26B 109.5 . .
C25 C26 H26C 109.5 . .
H26A C26 H26C 109.5 . .
H26B C26 H26C 109.5 . .
C25 C27 H27A 109.5 . .
C25 C27 H27B 109.5 . .
H27A C27 H27B 109.5 . .
C25 C27 H27C 109.5 . .
H27A C27 H27C 109.5 . .
H27B C27 H27C 109.5 . .
C29 C28 C33 117.8(3) . .
C29 C28 N3 121.5(3) . .
C33 C28 N3 120.7(3) . .
C30 C29 C28 119.4(4) . .
C30 C29 C34 119.7(4) . .
C28 C29 C34 120.8(3) . .
C31 C30 C29 122.4(4) . .
C31 C30 H30 118.8 . .
C29 C30 H30 118.8 . .
C30 C31 C32 119.0(4) . .
C30 C31 H31 120.5 . .
C32 C31 H31 120.5 . .
C31 C32 C33 121.0(4) . .
C31 C32 H32 119.5 . .
C33 C32 H32 119.5 . .
C32 C33 C28 120.4(3) . .
C32 C33 C37 119.1(3) . .
C28 C33 C37 120.4(3) . .
C36 C34 C35 108.8(4) . .
C36 C34 C29 115.8(5) . .
C35 C34 C29 109.5(5) . .
C36 C34 H34 107.5 . .
C35 C34 H34 107.5 . .
C29 C34 H34 107.5 . .
C34 C35 H35A 109.5 . .
C34 C35 H35B 109.5 . .
H35A C35 H35B 109.5 . .
C34 C35 H35C 109.5 . .
H35A C35 H35C 109.5 . .
H35B C35 H35C 109.5 . .
C34 C36 H36A 109.5 . .
C34 C36 H36B 109.5 . .
H36A C36 H36B 109.5 . .
C34 C36 H36C 109.5 . .
H36A C36 H36C 109.5 . .
H36B C36 H36C 109.5 . .
C38 C37 C39 108.1(4) . .
C38 C37 C33 113.6(4) . .
C39 C37 C33 112.1(3) . .
C38 C37 H37 107.6 . .
C39 C37 H37 107.6 . .
C33 C37 H37 107.6 . .
C37 C38 H38A 109.5 . .
C37 C38 H38B 109.5 . .
H38A C38 H38B 109.5 . .
C37 C38 H38C 109.5 . .
H38A C38 H38C 109.5 . .
H38B C38 H38C 109.5 . .
C37 C39 H39A 109.5 . .
C37 C39 H39B 109.5 . .
H39A C39 H39B 109.5 . .
C37 C39 H39C 109.5 . .
H39A C39 H39C 109.5 . .
H39B C39 H39C 109.5 . .
O1 C40 C41 105.0(5) . .
O1 C40 H40A 110.7 . .
C41 C40 H40A 110.7 . .
O1 C40 H40B 110.7 . .
C41 C40 H40B 110.7 . .
H40A C40 H40B 108.8 . .
C42 C41 C40 108.3(5) . .
C42 C41 H41A 110.0 . .
C40 C41 H41A 110.0 . .
C42 C41 H41B 110.0 . .
C40 C41 H41B 110.0 . .
H41A C41 H41B 108.4 . .
C41 C42 C43 106.5(5) . .
C41 C42 H42A 110.4 . .
C43 C42 H42A 110.4 . .
C41 C42 H42B 110.4 . .
C43 C42 H42B 110.4 . .
H42A C42 H42B 108.6 . .
O1 C43 C42 105.9(5) . .
O1 C43 H43A 110.6 . .
C42 C43 H43A 110.6 . .
O1 C43 H43B 110.6 . .
C42 C43 H43B 110.6 . .
H43A C43 H43B 108.7 . .
O2 C44 C45 105.0(7) . .
O2 C44 H44A 110.8 . .
C45 C44 H44A 110.8 . .
O2 C44 H44B 110.8 . .
C45 C44 H44B 110.8 . .
H44A C44 H44B 108.8 . .
C46 C45 C44 106.5(7) . .
C46 C45 H45A 110.4 . .
C44 C45 H45A 110.4 . .
C46 C45 H45B 110.4 . .
C44 C45 H45B 110.4 . .
H45A C45 H45B 108.6 . .
C45 C46 C47 107.4(9) . .
C45 C46 H46A 110.2 . .
C47 C46 H46A 110.2 . .
C45 C46 H46B 110.2 . .
C47 C46 H46B 110.2 . .
H46A C46 H46B 108.5 . .
O2 C47 C46 107.8(7) . .
O2 C47 H47A 110.1 . .
C46 C47 H47A 110.1 . .
O2 C47 H47B 110.1 . .
C46 C47 H47B 110.1 . .
H47A C47 H47B 108.5 . .
C49 C48 C50 122.9(4) . 3_567
C49 C48 K2 81.1(2) . 3_567
C50 C48 K2 74.2(2) 3_567 3_567
C49 C48 K2 74.0(2) . .
C50 C48 K2 82.3(2) 3_567 .
K2 C48 K2 128.03(13) 3_567 .
C49 C48 H48 118.6 . .
C50 C48 H48 118.6 3_567 .
K2 C48 H48 116.6 3_567 .
K2 C48 H48 115.4 . .
C48 C49 C50 122.9(4) . .
C48 C49 K2 80.8(2) . .
C50 C49 K2 76.8(2) . .
C48 C49 K2 74.3(2) . 3_567
C50 C49 K2 79.7(2) . 3_567
K2 C49 K2 128.06(13) . 3_567
C48 C49 H49 118.6 . .
C50 C49 H49 118.6 . .
K2 C49 H49 113.9 . .
K2 C49 H49 118.0 3_567 .
C51 C50 C49 123.9(6) . .
C51 C50 C48 121.7(6) . 3_567
C49 C50 C48 114.2(4) . 3_567
C51 C50 K2 108.0(5) . .
C49 C50 K2 76.3(2) . .
C48 C50 K2 79.2(2) 3_567 .
C51 C50 K2 126.3(5) . 3_567
C49 C50 K2 75.0(3) . 3_567
C48 C50 K2 72.1(2) 3_567 3_567
K2 C50 K2 125.64(15) . 3_567
C50 C51 H51A 120.0 . .
C50 C51 H51B 120.0 . .
H51A C51 H51B 120.0 . .
C40 O1 C43 109.9(4) . .
C40 O1 K2 117.5(4) . .
C43 O1 K2 118.6(3) . .
C47 O2 C44 105.7(6) . .
C47 O2 K2 131.1(4) . .
C44 O2 K2 123.2(5) . .
N3 K1 N3 180.000(1) 3_577 .
N3 K1 C16 125.07(6) 3_577 .
N3 K1 C16 54.93(6) . .
N3 K1 C16 54.93(6) 3_577 3_577
N3 K1 C16 125.07(6) . 3_577
C16 K1 C16 180.000(1) . 3_577
N3 K1 C17 69.78(7) 3_577 3_577
N3 K1 C17 110.22(7) . 3_577
C16 K1 C17 155.42(7) . 3_577
C16 K1 C17 24.58(7) 3_577 3_577
N3 K1 C17 110.22(7) 3_577 .
N3 K1 C17 69.78(7) . .
C16 K1 C17 24.58(7) . .
C16 K1 C17 155.42(7) 3_577 .
C17 K1 C17 180.000(1) 3_577 .
N3 K1 C21 66.98(7) 3_577 3_577
N3 K1 C21 113.02(7) . 3_577
C16 K1 C21 155.50(7) . 3_577
C16 K1 C21 24.50(7) 3_577 3_577
C17 K1 C21 43.41(7) 3_577 3_577
C17 K1 C21 136.59(7) . 3_577
N3 K1 C21 113.02(7) 3_577 .
N3 K1 C21 66.98(7) . .
C16 K1 C21 24.50(7) . .
C16 K1 C21 155.50(7) 3_577 .
C17 K1 C21 136.59(7) 3_577 .
C17 K1 C21 43.41(7) . .
C21 K1 C21 180.000(2) 3_577 .
N3 K1 C18 86.51(7) 3_577 .
N3 K1 C18 93.49(7) . .
C16 K1 C18 42.04(7) . .
C16 K1 C18 137.96(7) 3_577 .
C17 K1 C18 155.90(7) 3_577 .
C17 K1 C18 24.10(7) . .
C21 K1 C18 130.91(7) 3_577 .
C21 K1 C18 49.09(7) . .
N3 K1 C18 93.49(7) 3_577 3_577
N3 K1 C18 86.51(7) . 3_577
C16 K1 C18 137.96(7) . 3_577
C16 K1 C18 42.04(7) 3_577 3_577
C17 K1 C18 24.10(7) 3_577 3_577
C17 K1 C18 155.90(7) . 3_577
C21 K1 C18 49.09(7) 3_577 3_577
C21 K1 C18 130.91(7) . 3_577
C18 K1 C18 180.000(1) . 3_577
N3 K1 C20 89.51(7) 3_577 .
N3 K1 C20 90.49(7) . .
C16 K1 C20 41.65(7) . .
C16 K1 C20 138.35(7) 3_577 .
C17 K1 C20 130.93(7) 3_577 .
C17 K1 C20 49.07(7) . .
C21 K1 C20 156.46(7) 3_577 .
C21 K1 C20 23.55(7) . .
C18 K1 C20 41.12(8) . .
C18 K1 C20 138.88(8) 3_577 .
N3 K1 C20 90.49(7) 3_577 3_577
N3 K1 C20 89.51(7) . 3_577
C16 K1 C20 138.35(7) . 3_577
C16 K1 C20 41.65(7) 3_577 3_577
C17 K1 C20 49.07(7) 3_577 3_577
C17 K1 C20 130.93(7) . 3_577
C21 K1 C20 23.54(7) 3_577 3_577
C21 K1 C20 156.45(7) . 3_577
C18 K1 C20 138.88(8) . 3_577
C18 K1 C20 41.12(8) 3_577 3_577
C20 K1 C20 180.000(1) . 3_577
O2 K2 O1 77.12(12) . .
O2 K2 C1 114.69(11) . .
O1 K2 C1 123.62(9) . .
O2 K2 C49 116.42(13) . .
O1 K2 C49 127.01(11) . .
C1 K2 C49 97.97(9) . .
O2 K2 C50 90.07(13) . .
O1 K2 C50 118.92(11) . .
C1 K2 C50 116.05(10) . .
C49 K2 C50 26.87(11) . .
O2 K2 C48 82.29(12) . 3_567
O1 K2 C48 92.36(11) . 3_567
C1 K2 C48 142.05(10) . 3_567
C49 K2 C48 45.46(10) . 3_567
C50 K2 C48 26.59(11) . 3_567
O2 K2 C48 133.71(12) . .
O1 K2 C48 107.88(11) . .
C1 K2 C48 100.65(9) . .
C49 K2 C48 25.17(11) . .
C50 K2 C48 46.25(12) . .
C48 K2 C48 51.97(13) 3_567 .
O2 K2 C49 96.97(12) . 3_567
O1 K2 C49 76.54(10) . 3_567
C1 K2 C49 144.81(9) . 3_567
C49 K2 C49 51.94(13) . 3_567
C50 K2 C49 45.71(12) . 3_567
C48 K2 C49 24.60(11) 3_567 3_567
C48 K2 C49 44.22(10) . 3_567
O2 K2 C50 122.28(12) . 3_567
O1 K2 C50 83.17(10) . 3_567
C1 K2 C50 121.36(10) . 3_567
C49 K2 C50 45.22(11) . 3_567
C50 K2 C50 54.36(15) . 3_567
C48 K2 C50 44.73(11) 3_567 3_567
C48 K2 C50 25.59(11) . 3_567
C49 K2 C50 25.34(10) 3_567 3_567
C1 N1 C2 113.7(2) . .
C1 N1 C4 123.3(3) . .
C2 N1 C4 122.9(2) . .
C1 N2 C3 114.0(2) . .
C1 N2 C16 123.2(2) . .
C3 N2 C16 122.8(2) . .
C3 N3 C28 112.2(2) . .
C3 N3 K1 129.44(17) . .
C28 N3 K1 118.05(17) . .

loop_
_geom_bond_atom_site_label_1
_geom_bond_atom_site_label_2
_geom_bond_distance
_geom_bond_site_symmetry_2
C1 N1 1.336(4) .
C1 N2 1.394(4) .
C1 K2 2.934(3) .
C2 C3 1.365(4) .
C2 N1 1.419(4) .
C2 H2 0.9500 .
C3 N3 1.335(4) .
C3 N2 1.412(4) .
C4 C9 1.389(5) .
C4 C5 1.396(5) .
C4 N1 1.434(4) .
C5 C6 1.394(5) .
C5 C10 1.512(5) .
C6 C7 1.363(7) .
C6 H6 0.9500 .
C7 C8 1.372(7) .
C7 H7 0.9500 .
C8 C9 1.394(5) .
C8 H8 0.9500 .
C9 C13 1.504(5) .
C10 C11 1.521(6) .
C10 C12 1.525(6) .
C10 H10 1.0000 .
C11 H11A 0.9800 .
C11 H11B 0.9800 .
C11 H11C 0.9800 .
C12 H12A 0.9800 .
C12 H12B 0.9800 .
C12 H12C 0.9800 .
C13 C14 1.508(6) .
C13 C15 1.531(7) .
C13 H13 1.0000 .
C14 H14A 0.9800 .
C14 H14B 0.9800 .
C14 H14C 0.9800 .
C15 H15A 0.9800 .
C15 H15B 0.9800 .
C15 H15C 0.9800 .
C16 C17 1.396(4) .
C16 C21 1.405(4) .
C16 N2 1.429(3) .
C16 K1 3.268(3) .
C17 C18 1.393(4) .
C17 C22 1.522(4) .
C17 K1 3.289(3) .
C18 C19 1.380(5) .
C18 K1 3.373(3) .
C18 H18 0.9500 .
C19 C20 1.384(5) .
C19 K1 3.459(3) .
C19 H19 0.9500 .
C20 C21 1.387(4) .
C20 K1 3.440(3) .
C20 H20 0.9500 .
C21 C25 1.516(4) .
C21 K1 3.342(3) .
C22 C24 1.510(5) .
C22 C23 1.518(5) .
C22 H22 1.0000 .
C23 H23A 0.9800 .
C23 H23B 0.9800 .
C23 H23C 0.9800 .
C24 H24A 0.9800 .
C24 H24B 0.9800 .
C24 H24C 0.9800 .
C25 C27 1.513(5) .
C25 C26 1.539(6) .
C25 H25 1.0000 .
C26 H26A 0.9800 .
C26 H26B 0.9800 .
C26 H26C 0.9800 .
C27 H27A 0.9800 .
C27 H27B 0.9800 .
C27 H27C 0.9800 .
C28 C29 1.404(5) .
C28 C33 1.414(5) .
C28 N3 1.425(4) .
C29 C30 1.395(6) .
C29 C34 1.534(6) .
C30 C31 1.355(7) .
C30 H30 0.9500 .
C31 C32 1.376(6) .
C31 H31 0.9500 .
C32 C33 1.386(5) .
C32 H32 0.9500 .
C33 C37 1.534(5) .
C34 C36 1.485(8) .
C34 C35 1.498(8) .
C34 H34 1.0000 .
C35 H35A 0.9800 .
C35 H35B 0.9800 .
C35 H35C 0.9800 .
C36 H36A 0.9800 .
C36 H36B 0.9800 .
C36 H36C 0.9800 .
C37 C38 1.499(7) .
C37 C39 1.518(7) .
C37 H37 1.0000 .
C38 H38A 0.9800 .
C38 H38B 0.9800 .
C38 H38C 0.9800 .
C39 H39A 0.9800 .
C39 H39B 0.9800 .
C39 H39C 0.9800 .
C40 O1 1.410(7) .
C40 C41 1.488(7) .
C40 H40A 0.9900 .
C40 H40B 0.9900 .
C41 C42 1.384(8) .
C41 H41A 0.9900 .
C41 H41B 0.9900 .
C42 C43 1.492(8) .
C42 H42A 0.9900 .
C42 H42B 0.9900 .
C43 O1 1.438(7) .
C43 H43A 0.9900 .
C43 H43B 0.9900 .
C44 O2 1.416(9) .
C44 C45 1.521(12) .
C44 H44A 0.9900 .
C44 H44B 0.9900 .
C45 C46 1.381(13) .
C45 H45A 0.9900 .
C45 H45B 0.9900 .
C46 C47 1.434(10) .
C46 H46A 0.9900 .
C46 H46B 0.9900 .
C47 O2 1.405(7) .
C47 H47A 0.9900 .
C47 H47B 0.9900 .
C48 C49 1.358(6) .
C48 C50 1.431(6) 3_567
C48 K2 3.141(4) 3_567
C48 K2 3.154(4) .
C48 H48 0.9500 .
C49 C50 1.428(6) .
C49 K2 3.070(4) .
C49 K2 3.223(4) 3_567
C49 H49 0.9500 .
C50 C51 1.375(11) .
C50 C48 1.431(6) 3_567
C50 K2 3.077(4) .
C50 K2 3.284(5) 3_567
C51 H51A 0.9500 .
C51 H51B 0.9500 .
O1 K2 2.760(3) .
O2 K2 2.638(4) .
K1 N3 2.904(2) 3_577
K1 N3 2.904(2) .
K1 C16 3.268(3) 3_577
K1 C17 3.289(3) 3_577
K1 C21 3.342(3) 3_577
K1 C18 3.373(3) 3_577
K1 C20 3.440(3) 3_577
K2 C48 3.141(4) 3_567
K2 C49 3.223(4) 3_567
K2 C50 3.284(5) 3_567

loop_
_geom_torsion_atom_site_label_1
_geom_torsion_atom_site_label_2
_geom_torsion_atom_site_label_3
_geom_torsion_atom_site_label_4
_geom_torsion
_geom_torsion_site_symmetry_1
_geom_torsion_site_symmetry_4
N1 C2 C3 N3 -179.7(3) . .
N1 C2 C3 N2 0.4(3) . .
C9 C4 C5 C6 -1.9(6) . .
N1 C4 C5 C6 -178.0(3) . .
C9 C4 C5 C10 177.5(4) . .
N1 C4 C5 C10 1.3(5) . .
C4 C5 C6 C7 2.3(7) . .
C10 C5 C6 C7 -177.1(4) . .
C5 C6 C7 C8 -2.5(8) . .
C6 C7 C8 C9 2.3(8) . .
C5 C4 C9 C8 1.7(6) . .
N1 C4 C9 C8 177.8(3) . .
C5 C4 C9 C13 179.1(4) . .
N1 C4 C9 C13 -4.8(5) . .
C7 C8 C9 C4 -1.8(7) . .
C7 C8 C9 C13 -179.3(4) . .
C6 C5 C10 C11 -61.6(5) . .
C4 C5 C10 C11 119.0(4) . .
C6 C5 C10 C12 63.2(5) . .
C4 C5 C10 C12 -116.1(4) . .
C4 C9 C13 C14 137.1(4) . .
C8 C9 C13 C14 -45.6(6) . .
C4 C9 C13 C15 -98.5(5) . .
C8 C9 C13 C15 78.9(5) . .
C21 C16 C17 C18 -1.7(4) . .
N2 C16 C17 C18 178.1(2) . .
K1 C16 C17 C18 -72.8(2) . .
C21 C16 C17 C22 178.4(3) . .
N2 C16 C17 C22 -1.8(4) . .
K1 C16 C17 C22 107.2(2) . .
C21 C16 C17 K1 71.1(2) . .
N2 C16 C17 K1 -109.0(2) . .
C16 C17 C18 C19 0.2(4) . .
C22 C17 C18 C19 -179.9(3) . .
K1 C17 C18 C19 -70.1(3) . .
C16 C17 C18 K1 70.3(2) . .
C22 C17 C18 K1 -109.8(3) . .
C17 C18 C19 C20 0.6(5) . .
K1 C18 C19 C20 -65.7(3) . .
C17 C18 C19 K1 66.3(3) . .
C18 C19 C20 C21 0.1(5) . .
K1 C19 C20 C21 -64.1(3) . .
C18 C19 C20 K1 64.2(3) . .
C19 C20 C21 C16 -1.6(4) . .
K1 C20 C21 C16 -68.2(2) . .
C19 C20 C21 C25 179.7(3) . .
K1 C20 C21 C25 113.1(3) . .
C19 C20 C21 K1 66.6(3) . .
C17 C16 C21 C20 2.4(4) . .
N2 C16 C21 C20 -177.5(3) . .
K1 C16 C21 C20 72.4(3) . .
C17 C16 C21 C25 -178.9(3) . .
N2 C16 C21 C25 1.3(4) . .
K1 C16 C21 C25 -108.9(3) . .
C17 C16 C21 K1 -70.0(2) . .
N2 C16 C21 K1 110.2(2) . .
C18 C17 C22 C24 -74.0(4) . .
C16 C17 C22 C24 105.9(4) . .
K1 C17 C22 C24 -166.8(3) . .
C18 C17 C22 C23 51.2(4) . .
C16 C17 C22 C23 -128.9(4) . .
K1 C17 C22 C23 -41.6(3) . .
C20 C21 C25 C27 -43.2(5) . .
C16 C21 C25 C27 138.1(4) . .
K1 C21 C25 C27 52.1(4) . .
C20 C21 C25 C26 81.7(4) . .
C16 C21 C25 C26 -97.0(4) . .
K1 C21 C25 C26 177.0(3) . .
C33 C28 C29 C30 0.5(6) . .
N3 C28 C29 C30 -175.8(4) . .
C33 C28 C29 C34 178.8(4) . .
N3 C28 C29 C34 2.5(6) . .
C28 C29 C30 C31 -0.9(8) . .
C34 C29 C30 C31 -179.2(5) . .
C29 C30 C31 C32 1.6(8) . .
C30 C31 C32 C33 -1.9(7) . .
C31 C32 C33 C28 1.6(6) . .
C31 C32 C33 C37 -176.9(4) . .
C29 C28 C33 C32 -0.9(5) . .
N3 C28 C33 C32 175.5(3) . .
C29 C28 C33 C37 177.6(4) . .
N3 C28 C33 C37 -6.1(5) . .
C30 C29 C34 C36 28.0(7) . .
C28 C29 C34 C36 -150.3(4) . .
C30 C29 C34 C35 -95.3(6) . .
C28 C29 C34 C35 86.3(5) . .
C32 C33 C37 C38 -61.5(5) . .
C28 C33 C37 C38 120.1(4) . .
C32 C33 C37 C39 61.5(5) . .
C28 C33 C37 C39 -117.0(4) . .
O1 C40 C41 C42 -20.8(9) . .
C40 C41 C42 C43 21.0(9) . .
C41 C42 C43 O1 -13.4(9) . .
O2 C44 C45 C46 10.9(11) . .
C44 C45 C46 C47 6.4(12) . .
C45 C46 C47 O2 -21.9(11) . .
C50 C48 C49 C50 1.7(7) 3_567 .
K2 C48 C49 C50 66.2(4) 3_567 .
K2 C48 C49 C50 -67.7(4) . .
C50 C48 C49 K2 69.4(4) 3_567 .
K2 C48 C49 K2 133.94(9) 3_567 .
C50 C48 C49 K2 -64.5(4) 3_567 3_567
K2 C48 C49 K2 -133.94(9) . 3_567
C48 C49 C50 C51 172.5(6) . .
K2 C49 C50 C51 102.7(6) . .
K2 C49 C50 C51 -124.0(6) 3_567 .
C48 C49 C50 C48 -1.6(7) . 3_567
K2 C49 C50 C48 -71.3(3) . 3_567
K2 C49 C50 C48 62.0(3) 3_567 3_567
C48 C49 C50 K2 69.8(4) . .
K2 C49 C50 K2 133.33(11) 3_567 .
C48 C49 C50 K2 -63.6(4) . 3_567
K2 C49 C50 K2 -133.33(11) . 3_567
C41 C40 O1 C43 11.9(8) . .
C41 C40 O1 K2 -127.8(5) . .
C42 C43 O1 C40 0.3(8) . .
C42 C43 O1 K2 139.5(5) . .
C46 C47 O2 C44 28.8(8) . .
C46 C47 O2 K2 -154.6(5) . .
C45 C44 O2 C47 -23.9(8) . .
C45 C44 O2 K2 159.1(5) . .
C17 C16 K1 N3 58.70(18) . 3_577
C21 C16 K1 N3 -67.15(18) . 3_577
N2 C16 K1 N3 176.06(15) . 3_577
C17 C16 K1 N3 -121.30(18) . .
C21 C16 K1 N3 112.85(18) . .
N2 C16 K1 N3 -3.94(15) . .
C17 C16 K1 C17 180.000(2) . 3_577
C21 C16 K1 C17 54.2(2) . 3_577
N2 C16 K1 C17 -62.6(2) . 3_577
C21 C16 K1 C17 -125.8(2) . .
N2 C16 K1 C17 117.4(2) . .
C17 C16 K1 C21 -54.2(2) . 3_577
C21 C16 K1 C21 180.000(3) . 3_577
N2 C16 K1 C21 63.2(3) . 3_577
C17 C16 K1 C21 125.8(2) . .
N2 C16 K1 C21 -116.8(3) . .
C17 C16 K1 C18 31.53(16) . .
C21 C16 K1 C18 -94.31(18) . .
N2 C16 K1 C18 148.9(2) . .
C17 C16 K1 C18 -148.47(16) . 3_577
C21 C16 K1 C18 85.69(18) . 3_577
N2 C16 K1 C18 -31.1(2) . 3_577
C17 C16 K1 C20 95.06(18) . .
C21 C16 K1 C20 -30.78(16) . .
N2 C16 K1 C20 -147.6(2) . .
C17 C16 K1 C20 -84.94(18) . 3_577
C21 C16 K1 C20 149.22(16) . 3_577
N2 C16 K1 C20 32.4(2) . 3_577
C18 C17 K1 N3 -10.86(19) . 3_577
C16 C17 K1 N3 -131.82(15) . 3_577
C22 C17 K1 N3 109.43(18) . 3_577
C18 C17 K1 N3 169.14(19) . .
C16 C17 K1 N3 48.18(15) . .
C22 C17 K1 N3 -70.57(18) . .
C18 C17 K1 C16 121.0(3) . .
C22 C17 K1 C16 -118.7(3) . .
C18 C17 K1 C16 -59.0(3) . 3_577
C16 C17 K1 C16 180.000(2) . 3_577
C22 C17 K1 C16 61.3(3) . 3_577
C18 C17 K1 C21 -88.3(2) . 3_577
C16 C17 K1 C21 150.71(14) . 3_577
C22 C17 K1 C21 32.0(2) . 3_577
C18 C17 K1 C21 91.7(2) . .
C16 C17 K1 C21 -29.29(15) . .
C22 C17 K1 C21 -148.0(2) . .
C16 C17 K1 C18 -121.0(3) . .
C22 C17 K1 C18 120.3(3) . .
C18 C17 K1 C18 180.000(2) . 3_577
C16 C17 K1 C18 59.0(3) . 3_577
C22 C17 K1 C18 -59.7(3) . 3_577
C18 C17 K1 C20 59.78(18) . .
C16 C17 K1 C20 -61.18(16) . .
C22 C17 K1 C20 -179.9(2) . .
C18 C17 K1 C20 -120.22(18) . 3_577
C16 C17 K1 C20 118.82(16) . 3_577
C22 C17 K1 C20 0.1(2) . 3_577
C20 C21 K1 N3 3.3(2) . 3_577
C16 C21 K1 N3 124.97(15) . 3_577
C25 C21 K1 N3 -117.35(19) . 3_577
C20 C21 K1 N3 -176.7(2) . .
C16 C21 K1 N3 -55.03(15) . .
C25 C21 K1 N3 62.65(19) . .
C20 C21 K1 C16 -121.6(3) . .
C25 C21 K1 C16 117.7(3) . .
C20 C21 K1 C16 58.4(3) . 3_577
C16 C21 K1 C16 180.000(1) . 3_577
C25 C21 K1 C16 -62.3(3) . 3_577
C20 C21 K1 C17 87.7(2) . 3_577
C16 C21 K1 C17 -150.61(15) . 3_577
C25 C21 K1 C17 -32.9(2) . 3_577
C20 C21 K1 C17 -92.3(2) . .
C16 C21 K1 C17 29.39(15) . .
C25 C21 K1 C17 147.1(2) . .
C20 C21 K1 C18 -59.57(19) . .
C16 C21 K1 C18 62.08(16) . .
C25 C21 K1 C18 179.8(2) . .
C20 C21 K1 C18 120.43(19) . 3_577
C16 C21 K1 C18 -117.92(16) . 3_577
C25 C21 K1 C18 -0.2(2) . 3_577
C16 C21 K1 C20 121.6(3) . .
C25 C21 K1 C20 -120.7(3) . .
C20 C21 K1 C20 180.000(4) . 3_577
C16 C21 K1 C20 -58.4(3) . 3_577
C25 C21 K1 C20 59.3(3) . 3_577
C19 C18 K1 N3 -64.39(19) . 3_577
C17 C18 K1 N3 169.79(18) . 3_577
C19 C18 K1 N3 115.61(19) . .
C17 C18 K1 N3 -10.21(18) . .
C19 C18 K1 C16 93.6(2) . .
C17 C18 K1 C16 -32.19(16) . .
C19 C18 K1 C16 -86.4(2) . 3_577
C17 C18 K1 C16 147.81(16) . 3_577
C19 C18 K1 C17 -54.2(3) . 3_577
C17 C18 K1 C17 180.000(2) . 3_577
C19 C18 K1 C17 125.8(3) . .
C19 C18 K1 C21 -119.55(18) . 3_577
C17 C18 K1 C21 114.63(17) . 3_577
C19 C18 K1 C21 60.45(18) . .
C17 C18 K1 C21 -65.37(17) . .
C19 C18 K1 C20 28.87(17) . .
C17 C18 K1 C20 -97.0(2) . .
C19 C18 K1 C20 -151.13(17) . 3_577
C17 C18 K1 C20 83.0(2) . 3_577
C19 C20 K1 N3 56.25(19) . 3_577
C21 C20 K1 N3 -176.94(19) . 3_577
C19 C20 K1 N3 -123.75(19) . .
C21 C20 K1 N3 3.06(19) . .
C19 C20 K1 C16 -94.7(2) . .
C21 C20 K1 C16 32.09(16) . .
C19 C20 K1 C16 85.3(2) . 3_577
C21 C20 K1 C16 -147.91(16) . 3_577
C19 C20 K1 C17 118.54(18) . 3_577
C21 C20 K1 C17 -114.64(18) . 3_577
C19 C20 K1 C17 -61.46(18) . .
C21 C20 K1 C17 65.36(18) . .
C19 C20 K1 C21 53.2(3) . 3_577
C21 C20 K1 C21 180.000(4) . 3_577
C19 C20 K1 C21 -126.8(3) . .
C19 C20 K1 C18 -29.01(17) . .
C21 C20 K1 C18 97.8(2) . .
C19 C20 K1 C18 150.99(17) . 3_577
C21 C20 K1 C18 -82.2(2) . 3_577
C47 O2 K2 O1 -117.0(5) . .
C44 O2 K2 O1 59.1(5) . .
C47 O2 K2 C1 121.7(5) . .
C44 O2 K2 C1 -62.2(5) . .
C47 O2 K2 C49 8.1(6) . .
C44 O2 K2 C49 -175.7(5) . .
C47 O2 K2 C50 2.7(5) . .
C44 O2 K2 C50 178.8(5) . .
C47 O2 K2 C48 -22.8(5) . 3_567
C44 O2 K2 C48 153.3(5) . 3_567
C47 O2 K2 C48 -14.5(6) . .
C44 O2 K2 C48 161.7(5) . .
C47 O2 K2 C49 -42.6(5) . 3_567
C44 O2 K2 C49 133.5(5) . 3_567
C47 O2 K2 C50 -43.8(6) . 3_567
C44 O2 K2 C50 132.4(5) . 3_567
C40 O1 K2 O2 -175.6(4) . .
C43 O1 K2 O2 48.3(4) . .
C40 O1 K2 C1 -64.3(4) . .
C43 O1 K2 C1 159.6(4) . .
C40 O1 K2 C49 70.9(4) . .
C43 O1 K2 C49 -65.2(4) . .
C40 O1 K2 C50 101.6(4) . .
C43 O1 K2 C50 -34.5(4) . .
C40 O1 K2 C48 102.9(4) . 3_567
C43 O1 K2 C48 -33.2(4) . 3_567
C40 O1 K2 C48 52.3(4) . .
C43 O1 K2 C48 -83.8(4) . .
C40 O1 K2 C49 83.9(4) . 3_567
C43 O1 K2 C49 -52.2(4) . 3_567
C40 O1 K2 C50 59.0(4) . 3_567
C43 O1 K2 C50 -77.1(4) . 3_567
N1 C1 K2 O2 34.4(3) . .
N2 C1 K2 O2 -154.2(2) . .
N1 C1 K2 O1 -56.2(3) . .
N2 C1 K2 O1 115.2(2) . .
N1 C1 K2 C49 158.4(2) . .
N2 C1 K2 C49 -30.2(3) . .
N1 C1 K2 C50 137.5(2) . .
N2 C1 K2 C50 -51.1(3) . .
N1 C1 K2 C48 144.9(2) . 3_567
N2 C1 K2 C48 -43.7(3) . 3_567
N1 C1 K2 C48 -176.2(2) . .
N2 C1 K2 C48 -4.8(3) . .
N1 C1 K2 C49 -173.4(2) . 3_567
N2 C1 K2 C49 -2.1(3) . 3_567
N1 C1 K2 C50 -160.0(2) . 3_567
N2 C1 K2 C50 11.4(3) . 3_567
C48 C49 K2 O2 -139.2(2) . .
C50 C49 K2 O2 -12.1(3) . .
K2 C49 K2 O2 -77.5(2) 3_567 .
C48 C49 K2 O1 -45.6(3) . .
C50 C49 K2 O1 81.5(3) . .
K2 C49 K2 O1 16.1(2) 3_567 .
C48 C49 K2 C1 98.1(2) . .
C50 C49 K2 C1 -134.8(3) . .
K2 C49 K2 C1 159.82(17) 3_567 .
C48 C49 K2 C50 -127.1(4) . .
K2 C49 K2 C50 -65.4(2) 3_567 .
C48 C49 K2 C48 -93.5(3) . 3_567
C50 C49 K2 C48 33.5(2) . 3_567
K2 C49 K2 C48 -31.83(15) 3_567 3_567
C50 C49 K2 C48 127.1(4) . .
K2 C49 K2 C48 61.7(2) 3_567 .
C48 C49 K2 C49 -61.7(2) . 3_567
C50 C49 K2 C49 65.4(2) . 3_567
K2 C49 K2 C49 0.000(1) 3_567 3_567
C48 C49 K2 C50 -28.9(2) . 3_567
C50 C49 K2 C50 98.2(3) . 3_567
K2 C49 K2 C50 32.84(15) 3_567 3_567
C51 C50 K2 O2 47.6(5) . .
C49 C50 K2 O2 169.2(3) . .
C48 C50 K2 O2 -72.4(3) 3_567 .
K2 C50 K2 O2 -131.01(17) 3_567 .
C51 C50 K2 O1 122.9(5) . .
C49 C50 K2 O1 -115.5(3) . .
C48 C50 K2 O1 2.9(3) 3_567 .
K2 C50 K2 O1 -55.7(2) 3_567 .
C51 C50 K2 C1 -70.2(5) . .
C49 C50 K2 C1 51.4(3) . .
C48 C50 K2 C1 169.8(2) 3_567 .
K2 C50 K2 C1 111.24(16) 3_567 .
C51 C50 K2 C49 -121.6(6) . .
C48 C50 K2 C49 118.4(4) 3_567 .
K2 C50 K2 C49 59.8(3) 3_567 .
C51 C50 K2 C48 120.0(6) . 3_567
C49 C50 K2 C48 -118.4(4) . 3_567
K2 C50 K2 C48 -58.6(3) 3_567 3_567
C51 C50 K2 C48 -149.6(5) . .
C49 C50 K2 C48 -28.0(2) . .
C48 C50 K2 C48 90.4(3) 3_567 .
K2 C50 K2 C48 31.80(14) 3_567 .
C51 C50 K2 C49 147.3(5) . 3_567
C49 C50 K2 C49 -91.1(3) . 3_567
C48 C50 K2 C49 27.3(2) 3_567 3_567
K2 C50 K2 C49 -31.32(14) 3_567 3_567
C51 C50 K2 C50 178.6(6) . 3_567
C49 C50 K2 C50 -59.8(3) . 3_567
C48 C50 K2 C50 58.6(3) 3_567 3_567
K2 C50 K2 C50 0.0 3_567 3_567
C49 C48 K2 O2 54.1(3) . .
C50 C48 K2 O2 -73.4(3) 3_567 .
K2 C48 K2 O2 -10.5(3) 3_567 .
C49 C48 K2 O1 143.2(2) . .
C50 C48 K2 O1 15.7(3) 3_567 .
K2 C48 K2 O1 78.6(2) 3_567 .
C49 C48 K2 C1 -86.1(2) . .
C50 C48 K2 C1 146.4(2) 3_567 .
K2 C48 K2 C1 -150.64(17) 3_567 .
C50 C48 K2 C49 -127.5(4) 3_567 .
K2 C48 K2 C49 -64.6(2) 3_567 .
C49 C48 K2 C50 29.9(2) . .
C50 C48 K2 C50 -97.5(3) 3_567 .
K2 C48 K2 C50 -34.63(16) 3_567 .
C49 C48 K2 C48 64.6(2) . 3_567
C50 C48 K2 C48 -62.9(2) 3_567 3_567
K2 C48 K2 C48 0.0 3_567 3_567
C49 C48 K2 C49 96.2(3) . 3_567
C50 C48 K2 C49 -31.3(2) 3_567 3_567
K2 C48 K2 C49 31.64(15) 3_567 3_567
C49 C48 K2 C50 127.5(4) . 3_567
K2 C48 K2 C50 62.9(2) 3_567 3_567
N2 C1 N1 C2 0.0(3) . .
K2 C1 N1 C2 173.47(18) . .
N2 C1 N1 C4 176.7(2) . .
K2 C1 N1 C4 -9.8(4) . .
C3 C2 N1 C1 -0.2(3) . .
C3 C2 N1 C4 -177.0(3) . .
C9 C4 N1 C1 99.9(4) . .
C5 C4 N1 C1 -83.8(4) . .
C9 C4 N1 C2 -83.7(4) . .
C5 C4 N1 C2 92.6(4) . .
N1 C1 N2 C3 0.3(3) . .
K2 C1 N2 C3 -172.55(18) . .
N1 C1 N2 C16 -177.9(2) . .
K2 C1 N2 C16 9.2(4) . .
N3 C3 N2 C1 179.6(2) . .
C2 C3 N2 C1 -0.5(3) . .
N3 C3 N2 C16 -2.2(4) . .
C2 C3 N2 C16 177.8(2) . .
C17 C16 N2 C1 -87.9(3) . .
C21 C16 N2 C1 91.9(3) . .
K1 C16 N2 C1 -176.96(19) . .
C17 C16 N2 C3 94.0(3) . .
C21 C16 N2 C3 -86.2(3) . .
K1 C16 N2 C3 5.0(3) . .
C2 C3 N3 C28 3.3(5) . .
N2 C3 N3 C28 -176.8(2) . .
C2 C3 N3 K1 177.1(2) . .
N2 C3 N3 K1 -3.0(4) . .
C29 C28 N3 C3 -99.7(4) . .
C33 C28 N3 C3 84.0(3) . .
C29 C28 N3 K1 85.7(3) . .
C33 C28 N3 K1 -90.5(3) . .
C16 K1 N3 C3 3.7(2) . .
C16 K1 N3 C3 -176.3(2) 3_577 .
C17 K1 N3 C3 161.5(2) 3_577 .
C17 K1 N3 C3 -18.5(2) . .
C21 K1 N3 C3 -151.7(2) 3_577 .
C21 K1 N3 C3 28.3(2) . .
C18 K1 N3 C3 -14.1(2) . .
C18 K1 N3 C3 165.9(2) 3_577 .
C20 K1 N3 C3 27.0(2) . .
C20 K1 N3 C3 -153.0(2) 3_577 .
C16 K1 N3 C28 177.2(2) . .
C16 K1 N3 C28 -2.8(2) 3_577 .
C17 K1 N3 C28 -25.0(2) 3_577 .
C17 K1 N3 C28 155.0(2) . .
C21 K1 N3 C28 21.8(2) 3_577 .
C21 K1 N3 C28 -158.2(2) . .
C18 K1 N3 C28 159.4(2) . .
C18 K1 N3 C28 -20.6(2) 3_577 .
C20 K1 N3 C28 -159.5(2) . .
C20 K1 N3 C28 20.5(2) 3_577 .

loop_
_platon_squeeze_void_nr
_platon_squeeze_void_average_x
_platon_squeeze_void_average_y
_platon_squeeze_void_average_z
_platon_squeeze_void_volume
_platon_squeeze_void_count_electrons
1 0.332 0.102 0.300 184.3 26.1
2 0.332 0.398 0.800 184.4 26.2
3 0.667 0.602 0.199 184.4 27.5
4 0.667 0.898 0.699 184.4 27.7
